data_7704882
loop_
_publ_author_name
'Puttock, Emma V.'
'Sil, Amit'
'Yufit, Dmitry S.'
'Williams, J. A. Gareth'

_publ_section_title
;
 Mono and dinuclear iridium(iii) complexes featuring bis-tridentate
 coordination and Schiff-base bridging ligands: the beneficial effect of a
 second metal ion on luminescence.
;
_journal_issue 30
_journal_name_full 'Dalton transactions (Cambridge, England : 2003)'
_journal_page_first 10463
_journal_page_last 10476
_journal_paper_doi 10.1039/d0dt01964j
_journal_volume 49
_journal_year 2020
_chemical_formula_moiety 'C60 H52 F4 Ir2 N10 O2, 2(F6 P), C4 H10 O, 3(C2 H3 N)'
_chemical_formula_sum 'C70 H71 F16 Ir2 N13 O3 P2'
_chemical_formula_weight 1892.73
_space_group_crystal_system triclinic
_space_group_IT_number 2
_space_group_name_Hall '-P 1'
_space_group_name_H-M_alt 'P -1'
_atom_sites_solution_hydrogens mixed
_atom_sites_solution_primary dual
_audit_creation_date 2020-01-27
_audit_creation_method
;
Olex2 1.3-beta
(compiled Nov 21 2019 18:26:39 for OlexSys, GUI svn.r6003)
;
_audit_update_record
;
2020-07-07 deposited with the CCDC.	2020-07-10 downloaded from the CCDC.
;
_cell_angle_alpha 76.196(3)
_cell_angle_beta 74.210(3)
_cell_angle_gamma 81.438(3)
_cell_formula_units_Z 2
_cell_length_a 12.4261(12)
_cell_length_b 15.8044(15)
_cell_length_c 19.8347(19)
_cell_measurement_reflns_used 8254
_cell_measurement_temperature 120.0
_cell_measurement_theta_max 23.20
_cell_measurement_theta_min 2.26
_cell_volume 3625.3(6)
_computing_cell_refinement 'SAINT v8.38A (Bruker AXS, 2018)'
_computing_data_collection 'APEX3 v.2017.3_0 (Bruker AXS, 2017)'
_computing_data_reduction 'SAINT v8.38A (Bruker AXS, 2018)'
_computing_molecular_graphics 'Olex2 1.3-beta (Dolomanov et al., 2009)'
_computing_publication_material 'Olex2 1.3-beta (Dolomanov et al., 2009)'
_computing_structure_refinement 'SHELXL 2017/1 (Sheldrick, 2015)'
_computing_structure_solution 'SHELXT 2014/5 (Sheldrick, 2014)'
_diffrn_ambient_temperature 120.0
_diffrn_detector 'Bruker PHOTON 100 CMOS'
_diffrn_detector_area_resol_mean 10.4
_diffrn_detector_type 'CMOS sensor'
_diffrn_measured_fraction_theta_full 0.999
_diffrn_measured_fraction_theta_max 0.999
_diffrn_measurement_device '3-circle diffractometer'
_diffrn_measurement_device_type 'Bruker D8 Venture'
_diffrn_measurement_method \w-scan
_diffrn_radiation_monochromator 'focusing mirrors'
_diffrn_radiation_probe x-ray
_diffrn_radiation_type 'Mo K\a'
_diffrn_radiation_wavelength 0.71073
_diffrn_reflns_av_R_equivalents 0.1711
_diffrn_reflns_av_unetI/netI 0.1842
_diffrn_reflns_Laue_measured_fraction_full 0.999
_diffrn_reflns_Laue_measured_fraction_max 0.999
_diffrn_reflns_limit_h_max 15
_diffrn_reflns_limit_h_min -15
_diffrn_reflns_limit_k_max 20
_diffrn_reflns_limit_k_min -20
_diffrn_reflns_limit_l_max 25
_diffrn_reflns_limit_l_min -25
_diffrn_reflns_number 64406
_diffrn_reflns_point_group_measured_fraction_full 0.999
_diffrn_reflns_point_group_measured_fraction_max 0.999
_diffrn_reflns_theta_full 25.242
_diffrn_reflns_theta_max 27.000
_diffrn_reflns_theta_min 1.989
_diffrn_source 'microfocus sealed X-ray tube'
_diffrn_source_current 1.0
_diffrn_source_power 0.05
_diffrn_source_type 'Incoatec I\mS microsource'
_diffrn_source_voltage 50.0
_diffrn_standards_number 0
_exptl_absorpt_coefficient_mu 3.809
_exptl_absorpt_correction_T_max 1.0000
_exptl_absorpt_correction_T_min 0.6482
_exptl_absorpt_correction_type multi-scan
_exptl_absorpt_process_details
;
SADABS-2016/2 (Bruker,2016/2) was used for absorption correction.
wR2(int) was 0.1535 before and 0.0909 after correction.
The Ratio of minimum to maximum transmission is 0.6482.
The \l/2 correction factor is Not present.
;
_exptl_crystal_colour 'clear light yellow'
_exptl_crystal_colour_lustre clear
_exptl_crystal_colour_modifier light
_exptl_crystal_colour_primary yellow
_exptl_crystal_density_diffrn 1.734
_exptl_crystal_description needle
_exptl_crystal_F_000 1868
_exptl_crystal_size_max 0.46
_exptl_crystal_size_mid 0.04
_exptl_crystal_size_min 0.02
_refine_diff_density_max 1.541
_refine_diff_density_min -1.366
_refine_diff_density_rms 0.182
_refine_ls_extinction_coef 0.00097(10)
_refine_ls_extinction_expression Fc^*^=kFc[1+0.001xFc^2^\l^3^/sin(2\q)]^-1/4^
_refine_ls_extinction_method 'SHELXL-2017/1 (Sheldrick 2017)'
_refine_ls_goodness_of_fit_ref 0.989
_refine_ls_hydrogen_treatment constr
_refine_ls_matrix_type full
_refine_ls_number_parameters 966
_refine_ls_number_reflns 15791
_refine_ls_number_restraints 198
_refine_ls_restrained_S_all 1.002
_refine_ls_R_factor_all 0.1505
_refine_ls_R_factor_gt 0.0640
_refine_ls_shift/su_max 0.001
_refine_ls_shift/su_mean 0.000
_refine_ls_structure_factor_coef Fsqd
_refine_ls_weighting_details 'w=1/[\s^2^(Fo^2^)+(0.0360P)^2^] where P=(Fo^2^+2Fc^2^)/3'
_refine_ls_weighting_scheme calc
_refine_ls_wR_factor_gt 0.1165
_refine_ls_wR_factor_ref 0.1398
_reflns_Friedel_coverage 0.000
_reflns_number_gt 8554
_reflns_number_total 15791
_reflns_threshold_expression 'I > 2\s(I)'
_cod_data_source_file d0dt01964j2.cif
_cod_data_source_block Ir2dpyF2L6_20srv027
_cod_depositor_comments
;Adding full bibliography for 7704880--7704885.cif.

 Adding full bibliography for 7704880--7704885.cif.
;
_cod_database_code 7704882
_shelx_shelxl_version_number 2017/1
_shelx_space_group_comment
;
The symmetry employed for this shelxl refinement is uniquely defined
by the following loop, which should always be used as a source of
symmetry information in preference to the above space-group names.
They are only intended as comments.
;
_shelx_estimated_absorpt_t_max 0.928
_shelx_estimated_absorpt_t_min 0.273
_computing_bruker_data_scaling 'SADABS V2012/1 (Bruker AXS Inc.)'
_olex2_refinement_description
;
1. Fixed Uiso
 At 1.2 times of:
  All C(H) groups, All C(H,H) groups
 At 1.5 times of:
  All C(H,H,H) groups
2. Uiso/Uaniso restraints and constraints
Uanis(F22) \\sim Ueq: with sigma of 0.01 and sigma for terminal atoms of 0.02
3. Rigid body (RIGU) restrains
 O1S, C3S, C4S, C5S, C6S
 with sigma for 1-2 distances of 0.001 and sigma for 1-3 distances of 0.001
 P1, F11, F12, F13, F14, F15, F16
 with sigma for 1-2 distances of 0.001 and sigma for 1-3 distances of 0.001
 P2, F21, F22, F23, F24, F25, F26
 with sigma for 1-2 distances of 0.001 and sigma for 1-3 distances of 0.001
 N1S, C1S, C2S
 with sigma for 1-2 distances of 0.001 and sigma for 1-3 distances of 0.001
 N3S, C13S, C14S
 with sigma for 1-2 distances of 0.001 and sigma for 1-3 distances of 0.001
 N2S, C11S, C12S
 with sigma for 1-2 distances of 0.001 and sigma for 1-3 distances of 0.001
 C25, C26, C27, C28
 with sigma for 1-2 distances of 0.001 and sigma for 1-3 distances of 0.001
4.a Riding coordinates:
 C2S(H2SA,H2SB,H2SC), C12S(H12D,H12E,H12F), C14S(H14A,H14B,H14C)
4.b Secondary CH2 refined with riding coordinates:
 C3S(H3SA,H3SB), C5S(H5SA,H5SB)
4.c Aromatic/amide H refined with riding coordinates:
 C1(H1), C4(H4), C5(H5), C7(H7), C14(H14), C16(H16), C18(H18), C21(H21),
 C22(H22), C24(H24), C29(H29), C30(H30), C31(H31), C32(H32), C38(H38), C41(H41),
  C42(H42), C43(H43), C44(H44), C45(H45), C46(H46), C47(H47), C48(H48),
 C54(H54), C57(H57), C58(H58), C59(H59), C60(H60)
4.d Idealised Me refined as rotating group:
 C9(H9A,H9B,H9C), C10(H10A,H10B,H10C), C11(H11A,H11B,H11C), C12(H12A,H12B,
 H12C), C17(H17A,H17B,H17C), C26(H26A,H26B,H26C), C27(H27A,H27B,H27C), C28(H28A,
 H28B,H28C), C4S(H4SA,H4SB,H4SC), C6S(H6SA,H6SB,H6SC)
;

loop_
_space_group_symop_operation_xyz
'x, y, z'
'-x, -y, -z'

loop_
_atom_site_label
_atom_site_type_symbol
_atom_site_fract_x
_atom_site_fract_y
_atom_site_fract_z
_atom_site_U_iso_or_equiv
_atom_site_adp_type
_atom_site_occupancy
_atom_site_site_symmetry_order
_atom_site_calc_flag
_atom_site_refinement_flags_posn
_atom_site_refinement_flags_adp
_atom_site_refinement_flags_occupancy
_atom_site_disorder_assembly
_atom_site_disorder_group
Ir1 Ir 0.73978(3) 0.58454(2) 0.31858(2) 0.02711(13) Uani 1 1 d . . . . .
Ir2 Ir 0.40364(3) 0.75261(3) 0.15282(2) 0.03017(14) Uani 1 1 d . . . . .
F1 F 0.6915(5) 0.8951(4) 0.3792(3) 0.0508(16) Uani 1 1 d . . . . .
F2 F 0.3892(4) 0.7254(4) 0.4842(3) 0.0472(16) Uani 1 1 d . . . . .
F3 F 0.4170(5) 0.9916(4) 0.2927(3) 0.0579(18) Uani 1 1 d . . . . .
F4 F 0.1984(5) 0.7612(4) 0.4202(3) 0.0567(18) Uani 1 1 d . . . . .
O1 O 0.8084(5) 0.5401(4) 0.4035(3) 0.0323(16) Uani 1 1 d . . . . .
O2 O 0.2668(5) 0.8224(4) 0.1264(3) 0.0358(17) Uani 1 1 d . . . . .
N1 N 0.8273(6) 0.4881(5) 0.2645(4) 0.0300(19) Uani 1 1 d . . . . .
N2 N 0.8050(6) 0.4941(5) 0.1988(4) 0.032(2) Uani 1 1 d . . . . .
N3 N 0.6775(6) 0.6110(5) 0.2307(4) 0.0279(19) Uani 1 1 d . . . . .
N4 N 0.8548(6) 0.6764(5) 0.2809(4) 0.0245(18) Uani 1 1 d . . . . .
N5 N 0.5940(6) 0.5284(6) 0.3742(4) 0.033(2) Uani 1 1 d . . . . .
N6 N 0.5427(6) 0.6767(5) 0.1667(4) 0.0290(19) Uani 1 1 d . . . . .
N7 N 0.5392(7) 0.6363(5) 0.0616(4) 0.038(2) Uani 1 1 d . . . . .
N8 N 0.4472(6) 0.6983(5) 0.0629(4) 0.0295(19) Uani 1 1 d . . . . .
N9 N 0.4899(6) 0.8598(5) 0.1125(4) 0.036(2) Uani 1 1 d . . . . .
N10 N 0.3052(6) 0.6599(5) 0.2236(4) 0.0297(19) Uani 1 1 d . . . . .
C1 C 0.9013(7) 0.4286(6) 0.2868(5) 0.031(2) Uani 1 1 d . . . . .
H1 H 0.940292 0.389854 0.256412 0.037 Uiso 1 1 calc R U . . .
C2 C 0.9279(7) 0.4179(6) 0.3552(5) 0.031(2) Uani 1 1 d . . . . .
C3 C 0.8824(7) 0.4715(6) 0.4054(4) 0.025(2) Uani 1 1 d . . . . .
C4 C 0.9209(7) 0.4463(6) 0.4692(5) 0.032(2) Uani 1 1 d . . . . .
H4 H 0.891563 0.479139 0.505599 0.038 Uiso 1 1 calc R U . . .
C5 C 0.9987(7) 0.3763(6) 0.4806(5) 0.033(2) Uani 1 1 d . . . . .
H5 H 1.021852 0.363364 0.524065 0.040 Uiso 1 1 calc R U . . .
C6 C 1.0450(8) 0.3237(6) 0.4307(5) 0.035(3) Uani 1 1 d . . . . .
C7 C 1.0084(7) 0.3475(6) 0.3689(5) 0.033(2) Uani 1 1 d . . . . .
H7 H 1.039505 0.314277 0.332886 0.040 Uiso 1 1 calc R U . . .
C8 C 1.1273(8) 0.2464(7) 0.4476(5) 0.041(3) Uani 1 1 d . . . . .
C9 C 1.1708(9) 0.1982(7) 0.3844(6) 0.056(3) Uani 1 1 d . . . . .
H9A H 1.107434 0.176893 0.374759 0.084 Uiso 1 1 calc R U . . .
H9B H 1.224296 0.148535 0.396874 0.084 Uiso 1 1 calc R U . . .
H9C H 1.208181 0.238619 0.341530 0.084 Uiso 1 1 calc R U . . .
C10 C 1.0766(9) 0.1794(7) 0.5134(6) 0.055(3) Uani 1 1 d . . . . .
H10A H 1.047219 0.207827 0.554394 0.083 Uiso 1 1 calc R U . . .
H10B H 1.134503 0.132506 0.523913 0.083 Uiso 1 1 calc R U . . .
H10C H 1.015378 0.154754 0.504237 0.083 Uiso 1 1 calc R U . . .
C11 C 1.2313(8) 0.2767(7) 0.4586(6) 0.052(3) Uani 1 1 d . . . . .
H11A H 1.270415 0.313113 0.413838 0.079 Uiso 1 1 calc R U . . .
H11B H 1.281692 0.225547 0.472781 0.079 Uiso 1 1 calc R U . . .
H11C H 1.208628 0.310776 0.496279 0.079 Uiso 1 1 calc R U . . .
C12 C 0.8490(8) 0.4241(6) 0.1596(5) 0.046(3) Uani 1 1 d . . . . .
H12A H 0.925221 0.434520 0.130560 0.070 Uiso 1 1 calc R U . . .
H12B H 0.800598 0.422778 0.128338 0.070 Uiso 1 1 calc R U . . .
H12C H 0.850793 0.367882 0.193627 0.070 Uiso 1 1 calc R U . . .
C13 C 0.7237(7) 0.5566(6) 0.1830(5) 0.029(2) Uani 1 1 d . . . . .
C14 C 0.6860(7) 0.5694(6) 0.1207(4) 0.032(2) Uani 1 1 d . . . . .
H14 H 0.724331 0.540124 0.083161 0.039 Uiso 1 1 calc R U . . .
C15 C 0.5906(8) 0.6264(6) 0.1156(5) 0.033(2) Uani 1 1 d . . . . .
C16 C 0.5928(7) 0.6681(6) 0.2192(4) 0.029(2) Uani 1 1 d . . . . .
H16 H 0.565074 0.706685 0.251362 0.035 Uiso 1 1 calc R U . . .
C17 C 0.5733(10) 0.5867(7) 0.0060(5) 0.061(4) Uani 1 1 d . . . . .
H17A H 0.506621 0.571895 -0.004532 0.092 Uiso 1 1 calc R U . . .
H17B H 0.617937 0.532754 0.022070 0.092 Uiso 1 1 calc R U . . .
H17C H 0.618576 0.621476 -0.037236 0.092 Uiso 1 1 calc R U . . .
C18 C 0.3979(8) 0.7177(6) 0.0104(5) 0.038(3) Uani 1 1 d . . . . .
H18 H 0.424525 0.687979 -0.028124 0.045 Uiso 1 1 calc R U . . .
C19 C 0.3035(8) 0.7835(6) 0.0093(5) 0.035(2) Uani 1 1 d . . . . .
C20 C 0.2464(8) 0.8306(6) 0.0628(5) 0.033(2) Uani 1 1 d . . . . .
C21 C 0.1611(9) 0.8920(7) 0.0487(5) 0.050(3) Uani 1 1 d . . . . .
H21 H 0.120732 0.923853 0.084133 0.061 Uiso 1 1 calc R U . . .
C22 C 0.1311(9) 0.9093(8) -0.0184(6) 0.060(3) Uani 1 1 d . . . . .
H22 H 0.072642 0.953448 -0.026822 0.072 Uiso 1 1 calc R U . . .
C23 C 0.1849(8) 0.8634(6) -0.0714(5) 0.037(3) Uani 1 1 d . . . . .
C24 C 0.2686(8) 0.8011(6) -0.0556(5) 0.043(3) Uani 1 1 d . . . . .
H24 H 0.305898 0.767344 -0.090327 0.051 Uiso 1 1 calc R U . . .
C25 C 0.1538(11) 0.8814(8) -0.1419(6) 0.065(3) Uani 1 1 d . . . . .
C26 C 0.2512(12) 0.9105(10) -0.2011(7) 0.116(5) Uani 1 1 d . . . . .
H26A H 0.279719 0.959965 -0.191585 0.175 Uiso 1 1 calc R U . . .
H26B H 0.227914 0.928708 -0.246193 0.175 Uiso 1 1 calc R U . . .
H26C H 0.310475 0.862223 -0.204661 0.175 Uiso 1 1 calc R U . . .
C27 C 0.1135(13) 0.8050(8) -0.1520(7) 0.097(4) Uani 1 1 d . . . . .
H27A H 0.169502 0.754886 -0.146497 0.145 Uiso 1 1 calc R U . . .
H27B H 0.100715 0.816423 -0.200114 0.145 Uiso 1 1 calc R U . . .
H27C H 0.042891 0.792103 -0.116187 0.145 Uiso 1 1 calc R U . . .
C28 C 0.0679(12) 0.9583(9) -0.1504(7) 0.097(4) Uani 1 1 d . . . . .
H28A H -0.001040 0.947011 -0.112492 0.146 Uiso 1 1 calc R U . . .
H28B H 0.051278 0.967164 -0.197239 0.146 Uiso 1 1 calc R U . . .
H28C H 0.097299 1.010842 -0.146834 0.146 Uiso 1 1 calc R U . . .
C29 C 0.9565(8) 0.6676(6) 0.2360(5) 0.036(3) Uani 1 1 d . . . . .
H29 H 0.978579 0.615697 0.217675 0.043 Uiso 1 1 calc R U . . .
C30 C 1.0299(8) 0.7318(7) 0.2157(5) 0.035(2) Uani 1 1 d . . . . .
H30 H 1.100467 0.725372 0.182606 0.042 Uiso 1 1 calc R U . . .
C31 C 0.9984(9) 0.8056(7) 0.2448(6) 0.048(3) Uani 1 1 d . . . . .
H31 H 1.049932 0.848479 0.234039 0.058 Uiso 1 1 calc R U . . .
C32 C 0.8937(8) 0.8178(7) 0.2889(5) 0.038(3) Uani 1 1 d . . . . .
H32 H 0.870231 0.870214 0.306434 0.046 Uiso 1 1 calc R U . . .
C33 C 0.8241(8) 0.7522(6) 0.3069(5) 0.035(3) Uani 1 1 d . . . . .
C34 C 0.7094(7) 0.7543(6) 0.3530(5) 0.026(2) Uani 1 1 d . . . . .
C35 C 0.6580(7) 0.6791(6) 0.3644(4) 0.028(2) Uani 1 1 d . . . . .
C36 C 0.5499(8) 0.6650(6) 0.4080(5) 0.031(2) Uani 1 1 d . . . . .
C37 C 0.4927(8) 0.7341(7) 0.4411(5) 0.036(3) Uani 1 1 d . . . . .
C38 C 0.5419(9) 0.8100(7) 0.4306(5) 0.046(3) Uani 1 1 d . . . . .
H38 H 0.502842 0.856240 0.453192 0.055 Uiso 1 1 calc R U . . .
C39 C 0.6467(9) 0.8183(7) 0.3876(5) 0.037(3) Uani 1 1 d . . . . .
C40 C 0.5127(8) 0.5807(7) 0.4104(5) 0.037(3) Uani 1 1 d . . . . .
C41 C 0.4104(8) 0.5503(7) 0.4459(5) 0.034(2) Uani 1 1 d . . . . .
H41 H 0.354529 0.586382 0.472029 0.041 Uiso 1 1 calc R U . . .
C42 C 0.3870(8) 0.4686(7) 0.4444(5) 0.040(3) Uani 1 1 d . . . . .
H42 H 0.315816 0.448100 0.469448 0.048 Uiso 1 1 calc R U . . .
C43 C 0.4698(8) 0.4154(7) 0.4051(5) 0.039(3) Uani 1 1 d . . . . .
H43 H 0.455868 0.359009 0.402268 0.047 Uiso 1 1 calc R U . . .
C44 C 0.5699(8) 0.4480(7) 0.3716(5) 0.034(3) Uani 1 1 d . . . . .
H44 H 0.626461 0.413021 0.344860 0.041 Uiso 1 1 calc R U . . .
C45 C 0.5591(8) 0.8826(6) 0.0466(5) 0.039(3) Uani 1 1 d . . . . .
H45 H 0.566729 0.845890 0.013697 0.047 Uiso 1 1 calc R U . . .
C46 C 0.6183(9) 0.9540(7) 0.0241(5) 0.043(3) Uani 1 1 d . . . . .
H46 H 0.667066 0.965850 -0.022508 0.052 Uiso 1 1 calc R U . . .
C47 C 0.6055(9) 1.0092(7) 0.0713(6) 0.048(3) Uani 1 1 d . . . . .
H47 H 0.643308 1.060984 0.057030 0.058 Uiso 1 1 calc R U . . .
C48 C 0.5378(9) 0.9876(7) 0.1384(6) 0.048(3) Uani 1 1 d . . . . .
H48 H 0.530829 1.024092 0.171402 0.058 Uiso 1 1 calc R U . . .
C49 C 0.4783(8) 0.9134(7) 0.1601(5) 0.035(3) Uani 1 1 d . . . . .
C50 C 0.4092(8) 0.8803(7) 0.2319(5) 0.036(3) Uani 1 1 d . . . . .
C51 C 0.3658(8) 0.8023(6) 0.2384(5) 0.034(2) Uani 1 1 d . . . . .
C52 C 0.2940(7) 0.7591(6) 0.3002(5) 0.029(2) Uani 1 1 d . . . . .
C53 C 0.2686(8) 0.7985(7) 0.3565(5) 0.041(3) Uani 1 1 d . . . . .
C54 C 0.3087(8) 0.8754(7) 0.3552(6) 0.043(3) Uani 1 1 d . . . . .
H54 H 0.287946 0.900423 0.396520 0.052 Uiso 1 1 calc R U . . .
C55 C 0.3790(8) 0.9155(7) 0.2935(6) 0.041(3) Uani 1 1 d . . . . .
C56 C 0.2623(7) 0.6788(6) 0.2912(5) 0.032(2) Uani 1 1 d . . . . .
C57 C 0.1949(8) 0.6193(7) 0.3437(5) 0.039(3) Uani 1 1 d . . . . .
H57 H 0.163417 0.631418 0.390074 0.047 Uiso 1 1 calc R U . . .
C58 C 0.1740(8) 0.5444(7) 0.3290(5) 0.048(3) Uani 1 1 d . . . . .
H58 H 0.127912 0.504842 0.365208 0.057 Uiso 1 1 calc R U . . .
C59 C 0.2183(8) 0.5252(7) 0.2627(5) 0.042(3) Uani 1 1 d . . . . .
H59 H 0.204797 0.472887 0.251974 0.050 Uiso 1 1 calc R U . . .
C60 C 0.2835(8) 0.5852(7) 0.2122(5) 0.035(2) Uani 1 1 d . . . . .
H60 H 0.315162 0.572542 0.166000 0.041 Uiso 1 1 calc R U . . .
P1 P 0.5034(3) 0.3575(2) 0.20954(16) 0.0575(8) Uani 1 1 d . . . . .
F11 F 0.5015(7) 0.2650(5) 0.1919(4) 0.091(2) Uani 1 1 d . . . . .
F12 F 0.5930(7) 0.3169(5) 0.2532(4) 0.110(2) Uani 1 1 d . . . . .
F13 F 0.4065(6) 0.3350(5) 0.2796(4) 0.094(2) Uani 1 1 d . . . . .
F14 F 0.4141(7) 0.3970(5) 0.1656(4) 0.101(2) Uani 1 1 d . . . . .
F15 F 0.5986(7) 0.3779(5) 0.1392(4) 0.099(2) Uani 1 1 d . . . . .
F16 F 0.5027(6) 0.4502(4) 0.2280(3) 0.0731(17) Uani 1 1 d . . . . .
P2 P 1.1327(3) 0.5505(3) 0.06595(17) 0.0657(9) Uani 1 1 d . . . . .
F21 F 1.1407(6) 0.4593(5) 0.0422(4) 0.092(2) Uani 1 1 d . . . . .
F22 F 1.2557(6) 0.5249(6) 0.0799(4) 0.105(2) Uani 1 1 d . U . . .
F23 F 1.0838(6) 0.5033(4) 0.1483(3) 0.0776(18) Uani 1 1 d . . . . .
F24 F 1.0093(6) 0.5724(5) 0.0584(4) 0.097(2) Uani 1 1 d . . . . .
F25 F 1.1858(8) 0.5916(6) -0.0122(4) 0.117(2) Uani 1 1 d . . . . .
F26 F 1.1283(6) 0.6398(5) 0.0912(3) 0.0752(17) Uani 1 1 d . . . . .
O1S O -0.0336(8) 1.1027(6) 0.3301(5) 0.094(3) Uani 1 1 d . . . . .
C3S C 0.0384(11) 1.0180(9) 0.3276(8) 0.094(4) Uani 1 1 d . . . . .
H3SA H -0.004154 0.972160 0.323284 0.113 Uiso 1 1 calc R U . . .
H3SB H 0.067543 0.997577 0.371033 0.113 Uiso 1 1 calc R U . . .
C4S C 0.1382(12) 1.0418(11) 0.2576(8) 0.122(6) Uani 1 1 d . . . . .
H4SA H 0.106907 1.075292 0.217786 0.183 Uiso 1 1 calc R U . . .
H4SB H 0.179977 0.987838 0.244883 0.183 Uiso 1 1 calc R U . . .
H4SC H 0.188888 1.076945 0.267170 0.183 Uiso 1 1 calc R U . . .
C5S C -0.1267(13) 1.0933(10) 0.3838(8) 0.097(4) Uani 1 1 d . . . . .
H5SA H -0.104946 1.066705 0.429260 0.116 Uiso 1 1 calc R U . . .
H5SB H -0.172781 1.052660 0.375405 0.116 Uiso 1 1 calc R U . . .
C6S C -0.1954(11) 1.1776(9) 0.3910(8) 0.101(5) Uani 1 1 d . . . . .
H6SA H -0.209473 1.207670 0.344519 0.152 Uiso 1 1 calc R U . . .
H6SB H -0.154872 1.214508 0.407172 0.152 Uiso 1 1 calc R U . . .
H6SC H -0.267080 1.166285 0.426071 0.152 Uiso 1 1 calc R U . . .
N1S N 0.3677(9) 1.0039(7) 0.4728(6) 0.073(3) Uani 1 1 d . . . . .
C1S C 0.4276(11) 1.0496(9) 0.4313(7) 0.058(3) Uani 1 1 d . . . . .
C2S C 0.5080(11) 1.1096(8) 0.3793(6) 0.080(4) Uani 1 1 d . . . . .
H2SA H 0.485479 1.169485 0.386623 0.119 Uiso 1 1 d R U . . .
H2SB H 0.507919 1.107265 0.330383 0.119 Uiso 1 1 d R U . . .
H2SC H 0.583659 1.091436 0.386623 0.119 Uiso 1 1 d R U . . .
N2S N 0.7221(16) 0.7901(13) -0.0768(10) 0.197(9) Uani 1 1 d . . . . .
C11S C 0.7550(17) 0.7593(12) -0.1217(10) 0.126(7) Uani 1 1 d . . . . .
C12S C 0.8076(13) 0.7132(10) -0.1788(8) 0.120(6) Uani 1 1 d . . . . .
H12D H 0.811179 0.753270 -0.225297 0.180 Uiso 1 1 d R U . . .
H12E H 0.763689 0.664801 -0.174847 0.180 Uiso 1 1 d R U . . .
H12F H 0.883769 0.689960 -0.174847 0.180 Uiso 1 1 d R U . . .
N3S N 0.7441(10) 0.8125(8) 0.1604(7) 0.093(4) Uani 1 1 d . . . . .
C13S C 0.8096(12) 0.7977(9) 0.1093(8) 0.080(4) Uani 1 1 d . . . . .
C14S C 0.8858(12) 0.7759(10) 0.0478(8) 0.111(6) Uani 1 1 d . . . . .
H14A H 0.865735 0.812659 0.004884 0.166 Uiso 1 1 d R U . . .
H14B H 0.961816 0.785649 0.047824 0.166 Uiso 1 1 d R U . . .
H14C H 0.883096 0.714199 0.047824 0.166 Uiso 1 1 d R U . . .

loop_
_atom_site_aniso_label
_atom_site_aniso_U_11
_atom_site_aniso_U_22
_atom_site_aniso_U_33
_atom_site_aniso_U_23
_atom_site_aniso_U_13
_atom_site_aniso_U_12
Ir1 0.0203(2) 0.0389(3) 0.0204(2) -0.00652(18) -0.00489(16) 0.00324(19)
Ir2 0.0220(2) 0.0412(3) 0.0230(2) -0.00138(18) -0.00566(17) 0.0021(2)
F1 0.053(4) 0.045(4) 0.057(4) -0.020(3) -0.016(3) 0.005(3)
F2 0.034(3) 0.055(4) 0.043(4) -0.015(3) -0.002(3) 0.020(3)
F3 0.081(5) 0.054(4) 0.046(4) -0.022(3) -0.016(3) -0.014(4)
F4 0.045(4) 0.090(5) 0.030(3) -0.014(3) 0.002(3) -0.010(4)
O1 0.029(4) 0.038(4) 0.030(4) -0.012(3) -0.013(3) 0.015(3)
O2 0.032(4) 0.049(4) 0.021(4) 0.003(3) -0.010(3) 0.002(3)
N1 0.030(5) 0.036(5) 0.028(4) -0.012(4) -0.015(4) 0.007(4)
N2 0.025(4) 0.046(5) 0.024(4) -0.014(4) -0.007(4) 0.010(4)
N3 0.018(4) 0.039(5) 0.022(4) -0.006(4) -0.005(3) 0.010(4)
N4 0.022(4) 0.028(5) 0.032(4) -0.017(4) -0.014(3) 0.005(4)
N5 0.016(4) 0.052(6) 0.033(5) -0.013(4) -0.007(4) 0.004(4)
N6 0.026(4) 0.040(5) 0.022(4) -0.010(4) -0.005(4) 0.004(4)
N7 0.044(5) 0.042(5) 0.030(5) -0.009(4) -0.020(4) 0.013(4)
N8 0.029(5) 0.033(5) 0.033(5) -0.007(4) -0.020(4) 0.000(4)
N9 0.036(5) 0.049(6) 0.023(4) -0.010(4) -0.012(4) 0.009(4)
N10 0.022(4) 0.037(5) 0.028(5) 0.002(4) -0.013(4) 0.002(4)
C1 0.020(5) 0.037(6) 0.038(6) -0.011(5) -0.011(4) 0.004(5)
C2 0.020(5) 0.044(6) 0.025(5) 0.001(5) -0.006(4) 0.001(5)
C3 0.020(5) 0.032(6) 0.026(5) -0.013(4) -0.002(4) -0.007(4)
C4 0.020(5) 0.047(7) 0.031(6) -0.009(5) -0.014(4) 0.002(5)
C5 0.026(5) 0.046(7) 0.027(5) 0.002(5) -0.015(4) -0.001(5)
C6 0.027(6) 0.045(7) 0.028(6) 0.007(5) -0.010(5) -0.005(5)
C7 0.025(5) 0.033(6) 0.034(6) -0.002(5) -0.001(4) 0.001(5)
C8 0.027(6) 0.049(7) 0.040(6) -0.006(5) -0.007(5) 0.010(5)
C9 0.045(7) 0.061(8) 0.077(8) -0.029(7) -0.042(7) 0.025(6)
C10 0.046(7) 0.046(7) 0.066(8) 0.008(6) -0.016(6) -0.007(6)
C11 0.031(6) 0.074(9) 0.056(7) -0.021(6) -0.020(6) 0.016(6)
C12 0.051(7) 0.054(7) 0.044(7) -0.027(6) -0.026(6) 0.019(6)
C13 0.018(5) 0.041(6) 0.024(5) -0.003(4) -0.006(4) 0.004(5)
C14 0.029(5) 0.047(7) 0.019(5) -0.005(4) -0.008(4) 0.003(5)
C15 0.029(6) 0.040(6) 0.027(6) -0.003(5) -0.002(4) -0.009(5)
C16 0.018(5) 0.037(6) 0.027(6) -0.007(5) 0.000(4) 0.003(5)
C17 0.072(9) 0.073(9) 0.049(7) -0.033(7) -0.032(7) 0.024(7)
C18 0.038(6) 0.044(7) 0.035(6) -0.010(5) -0.015(5) 0.001(5)
C19 0.033(6) 0.045(7) 0.027(6) -0.002(5) -0.014(5) -0.002(5)
C20 0.027(6) 0.042(7) 0.027(6) 0.004(5) -0.006(5) -0.008(5)
C21 0.040(7) 0.076(9) 0.028(6) -0.014(6) -0.003(5) 0.012(6)
C22 0.043(7) 0.071(9) 0.058(8) -0.006(7) -0.011(6) 0.010(7)
C23 0.042(6) 0.032(6) 0.038(6) -0.002(5) -0.022(5) 0.003(5)
C24 0.045(7) 0.040(7) 0.048(7) -0.007(5) -0.029(6) 0.014(5)
C25 0.089(7) 0.071(7) 0.046(6) -0.013(5) -0.046(5) 0.014(5)
C26 0.100(8) 0.168(12) 0.070(8) 0.019(8) -0.043(6) -0.004(7)
C27 0.150(11) 0.081(7) 0.091(10) -0.021(7) -0.088(9) 0.006(7)
C28 0.127(9) 0.090(7) 0.097(10) -0.032(7) -0.078(7) 0.039(7)
C29 0.028(6) 0.039(6) 0.039(6) -0.011(5) -0.013(5) 0.015(5)
C30 0.027(6) 0.045(7) 0.031(6) -0.001(5) -0.005(4) -0.006(5)
C31 0.040(7) 0.051(8) 0.057(7) 0.002(6) -0.021(6) -0.016(6)
C32 0.035(6) 0.043(7) 0.039(6) -0.002(5) -0.015(5) -0.011(5)
C33 0.040(6) 0.038(7) 0.024(5) 0.003(5) -0.016(5) 0.006(5)
C34 0.016(5) 0.034(6) 0.031(5) -0.009(5) -0.015(4) 0.011(5)
C35 0.022(5) 0.041(6) 0.018(5) 0.000(4) -0.006(4) -0.006(5)
C36 0.026(5) 0.039(6) 0.029(5) -0.005(5) -0.010(4) 0.003(5)
C37 0.022(5) 0.061(8) 0.016(5) -0.009(5) 0.002(4) 0.011(5)
C38 0.059(8) 0.035(7) 0.034(6) -0.010(5) -0.002(6) 0.012(6)
C39 0.038(6) 0.042(7) 0.033(6) -0.005(5) -0.015(5) 0.000(6)
C40 0.023(5) 0.056(7) 0.029(6) -0.010(5) -0.007(4) 0.008(5)
C41 0.025(6) 0.053(7) 0.023(5) -0.011(5) -0.006(4) 0.002(5)
C42 0.023(5) 0.071(8) 0.023(5) -0.002(5) -0.007(4) -0.001(6)
C43 0.035(6) 0.046(7) 0.035(6) 0.003(5) -0.013(5) -0.009(5)
C44 0.023(5) 0.047(7) 0.026(5) -0.004(5) -0.006(4) 0.008(5)
C45 0.038(6) 0.039(7) 0.030(6) 0.001(5) 0.002(5) -0.007(5)
C46 0.050(7) 0.044(7) 0.028(6) 0.005(5) -0.007(5) -0.006(6)
C47 0.065(8) 0.037(7) 0.040(7) 0.015(5) -0.021(6) -0.015(6)
C48 0.066(8) 0.037(7) 0.044(7) -0.003(5) -0.025(6) 0.001(6)
C49 0.027(6) 0.042(7) 0.036(6) -0.008(5) -0.017(5) 0.017(5)
C50 0.023(5) 0.048(7) 0.036(6) -0.012(5) -0.006(5) 0.009(5)
C51 0.025(5) 0.038(6) 0.040(6) -0.009(5) -0.013(5) 0.006(5)
C52 0.027(5) 0.031(6) 0.028(5) -0.011(5) -0.004(4) 0.007(5)
C53 0.038(6) 0.050(7) 0.028(6) -0.002(5) -0.013(5) 0.016(6)
C54 0.039(7) 0.050(8) 0.043(7) -0.012(6) -0.016(5) 0.002(6)
C55 0.031(6) 0.045(7) 0.044(7) -0.006(6) -0.012(5) 0.006(5)
C56 0.019(5) 0.046(7) 0.025(5) 0.004(5) -0.006(4) -0.002(5)
C57 0.031(6) 0.040(7) 0.036(6) 0.003(5) -0.001(5) -0.002(5)
C58 0.031(6) 0.058(8) 0.037(7) 0.025(6) -0.005(5) -0.012(6)
C59 0.040(6) 0.052(7) 0.033(6) 0.005(5) -0.014(5) -0.011(6)
C60 0.037(6) 0.041(7) 0.028(6) -0.004(5) -0.016(5) 0.000(5)
P1 0.060(2) 0.072(2) 0.0414(17) -0.0098(15) -0.0135(13) -0.0104(17)
F11 0.108(6) 0.087(3) 0.080(5) -0.035(3) -0.007(4) -0.019(3)
F12 0.110(4) 0.123(5) 0.112(4) -0.026(4) -0.068(4) 0.016(4)
F13 0.104(4) 0.108(5) 0.061(3) -0.026(3) 0.014(3) -0.037(4)
F14 0.111(4) 0.129(5) 0.084(4) -0.039(4) -0.059(3) 0.015(4)
F15 0.108(4) 0.102(5) 0.071(3) -0.032(3) 0.022(3) -0.025(4)
F16 0.080(5) 0.084(3) 0.058(4) -0.023(3) -0.008(3) -0.017(3)
P2 0.0548(18) 0.104(3) 0.0478(16) -0.0343(17) -0.0073(15) -0.0155(18)
F21 0.081(5) 0.129(4) 0.082(4) -0.066(4) -0.005(4) -0.022(3)
F22 0.058(3) 0.161(6) 0.123(5) -0.091(4) -0.024(3) 0.006(3)
F23 0.087(4) 0.088(4) 0.054(2) -0.024(2) -0.010(3) 0.007(4)
F24 0.078(3) 0.118(5) 0.111(5) -0.019(4) -0.052(3) -0.012(3)
F25 0.152(5) 0.161(6) 0.047(2) -0.044(3) 0.008(3) -0.064(5)
F26 0.078(4) 0.101(3) 0.052(4) -0.033(3) -0.003(3) -0.018(3)
O1S 0.097(7) 0.092(6) 0.098(7) -0.031(6) -0.031(5) 0.005(5)
C3S 0.080(8) 0.088(7) 0.137(11) -0.047(8) -0.047(6) -0.002(6)
C4S 0.096(10) 0.152(14) 0.118(11) -0.035(9) -0.045(7) 0.037(9)
C5S 0.105(8) 0.114(9) 0.096(9) -0.065(8) -0.025(6) -0.016(6)
C6S 0.086(9) 0.107(9) 0.126(12) -0.069(9) -0.003(8) -0.031(7)
N1S 0.066(7) 0.083(8) 0.073(8) -0.025(6) -0.022(5) 0.011(5)
C1S 0.060(7) 0.070(8) 0.054(7) -0.037(5) -0.022(5) 0.016(5)
C2S 0.080(9) 0.100(9) 0.063(8) -0.030(6) -0.016(6) -0.002(7)
N2S 0.182(18) 0.25(2) 0.166(13) -0.139(13) 0.021(13) 0.000(15)
C11S 0.151(17) 0.108(13) 0.099(11) -0.043(9) 0.018(11) -0.007(12)
C12S 0.138(15) 0.114(13) 0.091(10) -0.040(9) 0.007(10) 0.002(11)
N3S 0.059(8) 0.130(10) 0.089(8) 0.004(8) -0.039(5) -0.010(7)
C13S 0.060(9) 0.084(10) 0.086(9) 0.022(8) -0.034(5) -0.013(8)
C14S 0.075(10) 0.125(13) 0.110(10) 0.007(9) -0.010(7) -0.016(9)

loop_
_atom_type_symbol
_atom_type_description
_atom_type_scat_dispersion_real
_atom_type_scat_dispersion_imag
_atom_type_scat_source
C C 0.0033 0.0016 'International Tables Vol C Tables 4.2.6.8 and 6.1.1.4'
H H 0.0000 0.0000 'International Tables Vol C Tables 4.2.6.8 and 6.1.1.4'
F F 0.0171 0.0103 'International Tables Vol C Tables 4.2.6.8 and 6.1.1.4'
Ir Ir -1.4442 7.9887 'International Tables Vol C Tables 4.2.6.8 and 6.1.1.4'
N N 0.0061 0.0033 'International Tables Vol C Tables 4.2.6.8 and 6.1.1.4'
O O 0.0106 0.0060 'International Tables Vol C Tables 4.2.6.8 and 6.1.1.4'
P P 0.1023 0.0942 'International Tables Vol C Tables 4.2.6.8 and 6.1.1.4'

loop_
_geom_angle_atom_site_label_1
_geom_angle_atom_site_label_2
_geom_angle_atom_site_label_3
_geom_angle
_geom_angle_site_symmetry_1
_geom_angle_site_symmetry_3
_geom_angle_publ_flag
O1 Ir1 N1 94.1(3) . . ?
O1 Ir1 N3 171.6(3) . . ?
O1 Ir1 N4 87.7(3) . . ?
O1 Ir1 N5 91.4(3) . . ?
N3 Ir1 N1 78.1(3) . . ?
N3 Ir1 N4 96.5(3) . . ?
N3 Ir1 N5 87.2(3) . . ?
N4 Ir1 N1 99.2(3) . . ?
N5 Ir1 N1 101.5(3) . . ?
N5 Ir1 N4 159.2(3) . . ?
C35 Ir1 O1 88.5(3) . . ?
C35 Ir1 N1 177.0(3) . . ?
C35 Ir1 N3 99.4(3) . . ?
C35 Ir1 N4 79.3(3) . . ?
C35 Ir1 N5 79.9(4) . . ?
O2 Ir2 N8 93.3(3) . . ?
O2 Ir2 N9 89.9(3) . . ?
O2 Ir2 N10 90.3(3) . . ?
N6 Ir2 O2 172.0(3) . . ?
N6 Ir2 N8 78.7(3) . . ?
N6 Ir2 N9 91.6(3) . . ?
N6 Ir2 N10 90.8(3) . . ?
N9 Ir2 N8 98.9(3) . . ?
N9 Ir2 N10 161.2(3) . . ?
N10 Ir2 N8 99.9(3) . . ?
C51 Ir2 O2 88.1(3) . . ?
C51 Ir2 N6 99.9(3) . . ?
C51 Ir2 N8 178.6(3) . . ?
C51 Ir2 N9 81.1(4) . . ?
C51 Ir2 N10 80.0(4) . . ?
C3 O1 Ir1 120.8(5) . . ?
C20 O2 Ir2 122.5(6) . . ?
N2 N1 Ir1 114.1(5) . . ?
C1 N1 Ir1 124.8(6) . . ?
C1 N1 N2 121.0(8) . . ?
N1 N2 C12 119.8(7) . . ?
C13 N2 N1 115.2(7) . . ?
C13 N2 C12 123.5(8) . . ?
C13 N3 Ir1 114.7(5) . . ?
C16 N3 Ir1 126.2(6) . . ?
C16 N3 C13 118.7(8) . . ?
C29 N4 Ir1 126.1(6) . . ?
C29 N4 C33 118.3(8) . . ?
C33 N4 Ir1 115.6(6) . . ?
C40 N5 Ir1 115.6(7) . . ?
C44 N5 Ir1 125.0(6) . . ?
C44 N5 C40 119.1(8) . . ?
C15 N6 Ir2 115.5(6) . . ?
C16 N6 Ir2 127.6(6) . . ?
C16 N6 C15 116.9(8) . . ?
N8 N7 C17 120.1(7) . . ?
C15 N7 N8 115.7(8) . . ?
C15 N7 C17 124.2(8) . . ?
N7 N8 Ir2 113.5(5) . . ?
C18 N8 Ir2 126.3(7) . . ?
C18 N8 N7 120.3(8) . . ?
C45 N9 Ir2 128.1(7) . . ?
C45 N9 C49 117.5(9) . . ?
C49 N9 Ir2 114.4(6) . . ?
C56 N10 Ir2 113.6(6) . . ?
C60 N10 Ir2 127.6(6) . . ?
C60 N10 C56 118.8(8) . . ?
N1 C1 H1 118.0 . . ?
N1 C1 C2 123.9(9) . . ?
C2 C1 H1 118.0 . . ?
C3 C2 C1 125.8(8) . . ?
C3 C2 C7 120.2(8) . . ?
C7 C2 C1 114.0(9) . . ?
O1 C3 C2 130.4(8) . . ?
O1 C3 C4 114.6(8) . . ?
C2 C3 C4 114.9(8) . . ?
C3 C4 H4 118.6 . . ?
C5 C4 C3 122.8(9) . . ?
C5 C4 H4 118.6 . . ?
C4 C5 H5 118.7 . . ?
C4 C5 C6 122.6(9) . . ?
C6 C5 H5 118.7 . . ?
C5 C6 C8 119.8(8) . . ?
C7 C6 C5 115.1(9) . . ?
C7 C6 C8 125.1(9) . . ?
C2 C7 H7 117.8 . . ?
C6 C7 C2 124.4(9) . . ?
C6 C7 H7 117.8 . . ?
C6 C8 C9 111.5(8) . . ?
C6 C8 C10 112.6(8) . . ?
C6 C8 C11 110.4(9) . . ?
C10 C8 C9 107.2(9) . . ?
C10 C8 C11 109.3(9) . . ?
C11 C8 C9 105.6(8) . . ?
C8 C9 H9A 109.5 . . ?
C8 C9 H9B 109.5 . . ?
C8 C9 H9C 109.5 . . ?
H9A C9 H9B 109.5 . . ?
H9A C9 H9C 109.5 . . ?
H9B C9 H9C 109.5 . . ?
C8 C10 H10A 109.5 . . ?
C8 C10 H10B 109.5 . . ?
C8 C10 H10C 109.5 . . ?
H10A C10 H10B 109.5 . . ?
H10A C10 H10C 109.5 . . ?
H10B C10 H10C 109.5 . . ?
C8 C11 H11A 109.5 . . ?
C8 C11 H11B 109.5 . . ?
C8 C11 H11C 109.5 . . ?
H11A C11 H11B 109.5 . . ?
H11A C11 H11C 109.5 . . ?
H11B C11 H11C 109.5 . . ?
N2 C12 H12A 109.5 . . ?
N2 C12 H12B 109.5 . . ?
N2 C12 H12C 109.5 . . ?
H12A C12 H12B 109.5 . . ?
H12A C12 H12C 109.5 . . ?
H12B C12 H12C 109.5 . . ?
N2 C13 N3 117.7(8) . . ?
N2 C13 C14 123.2(8) . . ?
N3 C13 C14 119.1(8) . . ?
C13 C14 H14 121.1 . . ?
C15 C14 C13 117.8(8) . . ?
C15 C14 H14 121.1 . . ?
N7 C15 N6 116.4(8) . . ?
N7 C15 C14 123.0(9) . . ?
C14 C15 N6 120.6(9) . . ?
N3 C16 N6 125.9(8) . . ?
N3 C16 H16 117.1 . . ?
N6 C16 H16 117.1 . . ?
N7 C17 H17A 109.5 . . ?
N7 C17 H17B 109.5 . . ?
N7 C17 H17C 109.5 . . ?
H17A C17 H17B 109.5 . . ?
H17A C17 H17C 109.5 . . ?
H17B C17 H17C 109.5 . . ?
N8 C18 H18 119.2 . . ?
N8 C18 C19 121.7(9) . . ?
C19 C18 H18 119.2 . . ?
C20 C19 C18 128.2(9) . . ?
C20 C19 C24 118.7(9) . . ?
C24 C19 C18 113.0(9) . . ?
O2 C20 C19 126.9(9) . . ?
O2 C20 C21 115.3(9) . . ?
C21 C20 C19 117.8(9) . . ?
C20 C21 H21 119.2 . . ?
C20 C21 C22 121.5(10) . . ?
C22 C21 H21 119.2 . . ?
C21 C22 H22 119.1 . . ?
C23 C22 C21 121.8(10) . . ?
C23 C22 H22 119.1 . . ?
C22 C23 C25 122.0(10) . . ?
C24 C23 C22 115.7(9) . . ?
C24 C23 C25 122.2(10) . . ?
C19 C24 H24 117.8 . . ?
C23 C24 C19 124.4(10) . . ?
C23 C24 H24 117.8 . . ?
C23 C25 C28 113.0(10) . . ?
C26 C25 C23 110.0(11) . . ?
C26 C25 C28 102.0(11) . . ?
C27 C25 C23 111.0(10) . . ?
C27 C25 C26 111.0(12) . . ?
C27 C25 C28 109.5(12) . . ?
C25 C26 H26A 109.5 . . ?
C25 C26 H26B 109.5 . . ?
C25 C26 H26C 109.5 . . ?
H26A C26 H26B 109.5 . . ?
H26A C26 H26C 109.5 . . ?
H26B C26 H26C 109.5 . . ?
C25 C27 H27A 109.5 . . ?
C25 C27 H27B 109.5 . . ?
C25 C27 H27C 109.5 . . ?
H27A C27 H27B 109.5 . . ?
H27A C27 H27C 109.5 . . ?
H27B C27 H27C 109.5 . . ?
C25 C28 H28A 109.5 . . ?
C25 C28 H28B 109.5 . . ?
C25 C28 H28C 109.5 . . ?
H28A C28 H28B 109.5 . . ?
H28A C28 H28C 109.5 . . ?
H28B C28 H28C 109.5 . . ?
N4 C29 H29 119.0 . . ?
N4 C29 C30 122.0(9) . . ?
C30 C29 H29 119.0 . . ?
C29 C30 H30 120.8 . . ?
C29 C30 C31 118.4(9) . . ?
C31 C30 H30 120.8 . . ?
C30 C31 H31 119.5 . . ?
C32 C31 C30 121.0(10) . . ?
C32 C31 H31 119.5 . . ?
C31 C32 H32 121.0 . . ?
C33 C32 C31 117.9(10) . . ?
C33 C32 H32 121.0 . . ?
N4 C33 C34 112.4(9) . . ?
C32 C33 N4 122.3(9) . . ?
C32 C33 C34 125.3(10) . . ?
C35 C34 C33 114.0(8) . . ?
C35 C34 C39 115.4(9) . . ?
C39 C34 C33 130.6(9) . . ?
C34 C35 Ir1 118.6(6) . . ?
C34 C35 C36 124.3(9) . . ?
C36 C35 Ir1 117.1(7) . . ?
C35 C36 C37 116.1(9) . . ?
C35 C36 C40 114.1(8) . . ?
C37 C36 C40 129.8(9) . . ?
F2 C37 C36 119.7(10) . . ?
F2 C37 C38 119.4(9) . . ?
C38 C37 C36 120.9(9) . . ?
C37 C38 H38 120.4 . . ?
C39 C38 C37 119.2(10) . . ?
C39 C38 H38 120.4 . . ?
F1 C39 C34 119.2(9) . . ?
C38 C39 F1 116.7(9) . . ?
C38 C39 C34 124.1(10) . . ?
N5 C40 C36 113.0(9) . . ?
N5 C40 C41 119.6(10) . . ?
C41 C40 C36 127.3(9) . . ?
C40 C41 H41 119.4 . . ?
C40 C41 C42 121.2(9) . . ?
C42 C41 H41 119.4 . . ?
C41 C42 H42 120.4 . . ?
C41 C42 C43 119.2(10) . . ?
C43 C42 H42 120.4 . . ?
C42 C43 H43 121.4 . . ?
C44 C43 C42 117.3(10) . . ?
C44 C43 H43 121.4 . . ?
N5 C44 H44 118.2 . . ?
C43 C44 N5 123.5(9) . . ?
C43 C44 H44 118.2 . . ?
N9 C45 H45 117.5 . . ?
N9 C45 C46 124.9(10) . . ?
C46 C45 H45 117.5 . . ?
C45 C46 H46 121.0 . . ?
C45 C46 C47 117.9(10) . . ?
C47 C46 H46 121.0 . . ?
C46 C47 H47 120.6 . . ?
C48 C47 C46 118.8(10) . . ?
C48 C47 H47 120.6 . . ?
C47 C48 H48 119.1 . . ?
C47 C48 C49 121.9(11) . . ?
C49 C48 H48 119.1 . . ?
N9 C49 C48 119.0(9) . . ?
N9 C49 C50 114.0(9) . . ?
C48 C49 C50 126.9(10) . . ?
C51 C50 C49 113.7(9) . . ?
C51 C50 C55 115.7(9) . . ?
C55 C50 C49 130.6(10) . . ?
C50 C51 Ir2 116.8(7) . . ?
C50 C51 C52 124.9(9) . . ?
C52 C51 Ir2 118.3(7) . . ?
C51 C52 C56 112.6(8) . . ?
C53 C52 C51 115.1(9) . . ?
C53 C52 C56 132.2(9) . . ?
C52 C53 F4 119.8(10) . . ?
C52 C53 C54 124.0(10) . . ?
C54 C53 F4 116.1(9) . . ?
C53 C54 H54 120.5 . . ?
C55 C54 C53 118.9(10) . . ?
C55 C54 H54 120.5 . . ?
F3 C55 C50 120.3(9) . . ?
F3 C55 C54 118.4(10) . . ?
C54 C55 C50 121.3(11) . . ?
N10 C56 C52 115.4(8) . . ?
N10 C56 C57 118.1(9) . . ?
C57 C56 C52 126.5(9) . . ?
C56 C57 H57 119.6 . . ?
C58 C57 C56 120.8(9) . . ?
C58 C57 H57 119.6 . . ?
C57 C58 H58 119.6 . . ?
C57 C58 C59 120.8(9) . . ?
C59 C58 H58 119.6 . . ?
C58 C59 H59 121.5 . . ?
C58 C59 C60 117.0(10) . . ?
C60 C59 H59 121.5 . . ?
N10 C60 C59 124.5(9) . . ?
N10 C60 H60 117.8 . . ?
C59 C60 H60 117.8 . . ?
F11 P1 F16 178.9(5) . . ?
F12 P1 F11 89.9(4) . . ?
F12 P1 F13 90.0(4) . . ?
F12 P1 F15 90.5(5) . . ?
F12 P1 F16 90.7(4) . . ?
F13 P1 F11 90.6(4) . . ?
F13 P1 F16 88.4(4) . . ?
F14 P1 F11 89.5(4) . . ?
F14 P1 F12 179.4(5) . . ?
F14 P1 F13 90.1(5) . . ?
F14 P1 F15 89.4(5) . . ?
F14 P1 F16 89.9(4) . . ?
F15 P1 F11 88.0(4) . . ?
F15 P1 F13 178.5(5) . . ?
F15 P1 F16 93.0(4) . . ?
F21 P2 F23 89.8(4) . . ?
F22 P2 F21 89.3(4) . . ?
F22 P2 F23 87.4(4) . . ?
F24 P2 F21 90.9(4) . . ?
F24 P2 F22 175.7(5) . . ?
F24 P2 F23 88.3(4) . . ?
F24 P2 F26 91.0(4) . . ?
F25 P2 F21 88.5(4) . . ?
F25 P2 F22 89.5(5) . . ?
F25 P2 F23 176.5(5) . . ?
F25 P2 F24 94.8(5) . . ?
F25 P2 F26 92.2(4) . . ?
F26 P2 F21 177.9(5) . . ?
F26 P2 F22 88.7(4) . . ?
F26 P2 F23 89.3(4) . . ?
C5S O1S C3S 111.6(11) . . ?
O1S C3S H3SA 111.1 . . ?
O1S C3S H3SB 111.1 . . ?
O1S C3S C4S 103.5(11) . . ?
H3SA C3S H3SB 109.0 . . ?
C4S C3S H3SA 111.1 . . ?
C4S C3S H3SB 111.1 . . ?
C3S C4S H4SA 109.5 . . ?
C3S C4S H4SB 109.5 . . ?
C3S C4S H4SC 109.5 . . ?
H4SA C4S H4SB 109.5 . . ?
H4SA C4S H4SC 109.5 . . ?
H4SB C4S H4SC 109.5 . . ?
O1S C5S H5SA 109.0 . . ?
O1S C5S H5SB 109.0 . . ?
O1S C5S C6S 112.7(13) . . ?
H5SA C5S H5SB 107.8 . . ?
C6S C5S H5SA 109.0 . . ?
C6S C5S H5SB 109.0 . . ?
C5S C6S H6SA 109.5 . . ?
C5S C6S H6SB 109.5 . . ?
C5S C6S H6SC 109.5 . . ?
H6SA C6S H6SB 109.5 . . ?
H6SA C6S H6SC 109.5 . . ?
H6SB C6S H6SC 109.5 . . ?
N1S C1S C2S 177.8(14) . . ?
C1S C2S H2SA 109.5 . . ?
C1S C2S H2SB 109.5 . . ?
C1S C2S H2SC 109.5 . . ?
H2SA C2S H2SB 109.5 . . ?
H2SA C2S H2SC 109.5 . . ?
H2SB C2S H2SC 109.5 . . ?
N2S C11S C12S 174(3) . . ?
C11S C12S H12D 109.8 . . ?
C11S C12S H12E 109.4 . . ?
C11S C12S H12F 109.2 . . ?
H12D C12S H12E 109.5 . . ?
H12D C12S H12F 109.5 . . ?
H12E C12S H12F 109.5 . . ?
N3S C13S C14S 176.9(18) . . ?
C13S C14S H14A 109.5 . . ?
C13S C14S H14B 109.3 . . ?
C13S C14S H14C 109.6 . . ?
H14A C14S H14B 109.5 . . ?
H14A C14S H14C 109.5 . . ?
H14B C14S H14C 109.5 . . ?

loop_
_geom_bond_atom_site_label_1
_geom_bond_atom_site_label_2
_geom_bond_distance
_geom_bond_site_symmetry_2
_geom_bond_publ_flag
Ir1 O1 2.024(6) . ?
Ir1 N1 2.076(7) . ?
Ir1 N3 2.025(7) . ?
Ir1 N4 2.057(7) . ?
Ir1 N5 2.051(8) . ?
Ir1 C35 1.945(9) . ?
Ir2 O2 2.008(6) . ?
Ir2 N6 1.997(7) . ?
Ir2 N8 2.068(7) . ?
Ir2 N9 2.021(8) . ?
Ir2 N10 2.057(7) . ?
Ir2 C51 1.951(9) . ?
F1 C39 1.366(11) . ?
F2 C37 1.343(10) . ?
F3 C55 1.351(11) . ?
F4 C53 1.380(10) . ?
O1 C3 1.314(9) . ?
O2 C20 1.326(10) . ?
N1 N2 1.383(9) . ?
N1 C1 1.300(10) . ?
N2 C12 1.458(11) . ?
N2 C13 1.350(10) . ?
N3 C13 1.382(11) . ?
N3 C16 1.313(10) . ?
N4 C29 1.343(10) . ?
N4 C33 1.377(11) . ?
N5 C40 1.364(11) . ?
N5 C44 1.363(12) . ?
N6 C15 1.390(11) . ?
N6 C16 1.322(10) . ?
N7 N8 1.388(10) . ?
N7 C15 1.356(11) . ?
N7 C17 1.439(11) . ?
N8 C18 1.300(11) . ?
N9 C45 1.354(11) . ?
N9 C49 1.380(11) . ?
N10 C56 1.387(11) . ?
N10 C60 1.332(11) . ?
C1 H1 0.9500 . ?
C1 C2 1.446(12) . ?
C2 C3 1.409(12) . ?
C2 C7 1.409(12) . ?
C3 C4 1.422(11) . ?
C4 H4 0.9500 . ?
C4 C5 1.374(12) . ?
C5 H5 0.9500 . ?
C5 C6 1.393(12) . ?
C6 C7 1.373(12) . ?
C6 C8 1.505(12) . ?
C7 H7 0.9500 . ?
C8 C9 1.553(13) . ?
C8 C10 1.521(13) . ?
C8 C11 1.529(13) . ?
C9 H9A 0.9800 . ?
C9 H9B 0.9800 . ?
C9 H9C 0.9800 . ?
C10 H10A 0.9800 . ?
C10 H10B 0.9800 . ?
C10 H10C 0.9800 . ?
C11 H11A 0.9800 . ?
C11 H11B 0.9800 . ?
C11 H11C 0.9800 . ?
C12 H12A 0.9800 . ?
C12 H12B 0.9800 . ?
C12 H12C 0.9800 . ?
C13 C14 1.398(11) . ?
C14 H14 0.9500 . ?
C14 C15 1.389(12) . ?
C16 H16 0.9500 . ?
C17 H17A 0.9800 . ?
C17 H17B 0.9800 . ?
C17 H17C 0.9800 . ?
C18 H18 0.9500 . ?
C18 C19 1.449(12) . ?
C19 C20 1.413(12) . ?
C19 C24 1.419(12) . ?
C20 C21 1.367(12) . ?
C21 H21 0.9500 . ?
C21 C22 1.432(14) . ?
C22 H22 0.9500 . ?
C22 C23 1.382(13) . ?
C23 C24 1.370(12) . ?
C23 C25 1.503(13) . ?
C24 H24 0.9500 . ?
C25 C26 1.479(17) . ?
C25 C27 1.448(16) . ?
C25 C28 1.503(15) . ?
C26 H26A 0.9800 . ?
C26 H26B 0.9800 . ?
C26 H26C 0.9800 . ?
C27 H27A 0.9800 . ?
C27 H27B 0.9800 . ?
C27 H27C 0.9800 . ?
C28 H28A 0.9800 . ?
C28 H28B 0.9800 . ?
C28 H28C 0.9800 . ?
C29 H29 0.9500 . ?
C29 C30 1.379(13) . ?
C30 H30 0.9500 . ?
C30 C31 1.380(13) . ?
C31 H31 0.9500 . ?
C31 C32 1.372(13) . ?
C32 H32 0.9500 . ?
C32 C33 1.368(13) . ?
C33 C34 1.470(12) . ?
C34 C35 1.375(12) . ?
C34 C39 1.380(12) . ?
C35 C36 1.403(12) . ?
C36 C37 1.408(12) . ?
C36 C40 1.460(13) . ?
C37 C38 1.374(14) . ?
C38 H38 0.9500 . ?
C38 C39 1.353(13) . ?
C40 C41 1.370(12) . ?
C41 H41 0.9500 . ?
C41 C42 1.375(13) . ?
C42 H42 0.9500 . ?
C42 C43 1.411(13) . ?
C43 H43 0.9500 . ?
C43 C44 1.354(12) . ?
C44 H44 0.9500 . ?
C45 H45 0.9500 . ?
C45 C46 1.358(13) . ?
C46 H46 0.9500 . ?
C46 C47 1.389(13) . ?
C47 H47 0.9500 . ?
C47 C48 1.362(13) . ?
C48 H48 0.9500 . ?
C48 C49 1.397(13) . ?
C49 C50 1.467(13) . ?
C50 C51 1.384(13) . ?
C50 C55 1.397(13) . ?
C51 C52 1.397(12) . ?
C52 C53 1.347(12) . ?
C52 C56 1.446(13) . ?
C53 C54 1.373(14) . ?
C54 H54 0.9500 . ?
C54 C55 1.370(13) . ?
C56 C57 1.400(12) . ?
C57 H57 0.9500 . ?
C57 C58 1.362(14) . ?
C58 H58 0.9500 . ?
C58 C59 1.367(13) . ?
C59 H59 0.9500 . ?
C59 C60 1.375(12) . ?
C60 H60 0.9500 . ?
P1 F11 1.586(7) . ?
P1 F12 1.565(8) . ?
P1 F13 1.577(7) . ?
P1 F14 1.561(7) . ?
P1 F15 1.566(7) . ?
P1 F16 1.592(7) . ?
P2 F21 1.603(8) . ?
P2 F22 1.602(8) . ?
P2 F23 1.616(7) . ?
P2 F24 1.561(8) . ?
P2 F25 1.533(8) . ?
P2 F26 1.595(7) . ?
O1S C3S 1.498(14) . ?
O1S C5S 1.342(15) . ?
C3S H3SA 0.9900 . ?
C3S H3SB 0.9900 . ?
C3S C4S 1.601(17) . ?
C4S H4SA 0.9800 . ?
C4S H4SB 0.9800 . ?
C4S H4SC 0.9800 . ?
C5S H5SA 0.9900 . ?
C5S H5SB 0.9900 . ?
C5S C6S 1.488(16) . ?
C6S H6SA 0.9800 . ?
C6S H6SB 0.9800 . ?
C6S H6SC 0.9800 . ?
N1S C1S 1.138(14) . ?
C1S C2S 1.489(16) . ?
C2S H2SA 0.9802 . ?
C2S H2SB 0.9800 . ?
C2S H2SC 0.9800 . ?
N2S C11S 1.070(18) . ?
C11S C12S 1.447(19) . ?
C12S H12D 0.9800 . ?
C12S H12E 0.9800 . ?
C12S H12F 0.9800 . ?
N3S C13S 1.162(16) . ?
C13S C14S 1.407(18) . ?
C14S H14A 0.9801 . ?
C14S H14B 0.9799 . ?
C14S H14C 0.9800 . ?

loop_
_geom_torsion_atom_site_label_1
_geom_torsion_atom_site_label_2
_geom_torsion_atom_site_label_3
_geom_torsion_atom_site_label_4
_geom_torsion
_geom_torsion_site_symmetry_1
_geom_torsion_site_symmetry_2
_geom_torsion_site_symmetry_3
_geom_torsion_site_symmetry_4
_geom_torsion_publ_flag
N3 C13 N2 N1 4.4(12) . . . . ?
N6 C15 N7 N8 2.3(12) . . . . ?
C1 N1 N2 C12 11.2(13) . . . . ?
C1 N1 N2 C13 177.8(9) . . . . ?
C2 C1 N1 Ir1 4.2(13) . . . . ?
C2 C1 N1 N2 -179.2(8) . . . . ?
C3 C2 C1 N1 -3.0(15) . . . . ?
C5 C6 C8 C9 -178.5(9) . . . . ?
C5 C6 C8 C10 61.0(13) . . . . ?
C5 C6 C8 C11 -61.5(12) . . . . ?
C7 C2 C1 N1 178.2(9) . . . . ?
C7 C6 C8 C9 2.5(14) . . . . ?
C7 C6 C8 C10 -118.0(11) . . . . ?
C7 C6 C8 C11 119.6(11) . . . . ?
C12 N2 N1 Ir1 -171.8(7) . . . . ?
C12 N2 C13 N3 170.4(8) . . . . ?
C13 N2 N1 Ir1 -5.3(10) . . . . ?
C14 C13 N2 N1 -176.8(8) . . . . ?
C14 C13 N2 C12 -10.8(15) . . . . ?
C14 C15 N7 N8 -177.7(8) . . . . ?
C14 C15 N7 C17 3.2(16) . . . . ?
C15 N7 N8 Ir2 -5.0(10) . . . . ?
C15 N7 N8 C18 174.4(9) . . . . ?
C17 N7 N8 Ir2 174.1(8) . . . . ?
C17 N7 N8 C18 -6.5(14) . . . . ?
C17 N7 C15 N6 -176.7(9) . . . . ?
C19 C18 N8 Ir2 0.8(14) . . . . ?
C19 C18 N8 N7 -178.5(8) . . . . ?
C20 C19 C18 N8 -4.8(17) . . . . ?
C22 C23 C25 C26 118.6(13) . . . . ?
C22 C23 C25 C27 -118.1(13) . . . . ?
C22 C23 C25 C28 5.3(18) . . . . ?
C24 C19 C18 N8 174.3(9) . . . . ?
C24 C23 C25 C26 -61.0(15) . . . . ?
C24 C23 C25 C27 62.3(16) . . . . ?
C24 C23 C25 C28 -174.3(11) . . . . ?
C32 C33 C34 C35 -178.4(9) . . . . ?
C32 C33 C34 C39 0.0(16) . . . . ?
C35 C34 C33 N4 3.4(11) . . . . ?
C35 C36 C40 N5 5.0(11) . . . . ?
C35 C36 C40 C41 -177.2(9) . . . . ?
C37 C36 C40 N5 -176.9(9) . . . . ?
C37 C36 C40 C41 1.0(16) . . . . ?
C39 C34 C33 N4 -178.2(9) . . . . ?
C48 C49 C50 C51 -176.3(9) . . . . ?
C48 C49 C50 C55 5.0(16) . . . . ?
C51 C50 C49 N9 -1.6(11) . . . . ?
C51 C52 C56 N10 -1.7(11) . . . . ?
C51 C52 C56 C57 177.5(8) . . . . ?
C53 C52 C56 N10 179.4(9) . . . . ?
C53 C52 C56 C57 -1.4(16) . . . . ?
C55 C50 C49 N9 179.8(9) . . . . ?
